data_4065634
loop_
_publ_author_name
'Senda, Taichi'
'Hanaoka, Hidenori'
'Oda, Yoshiaki'
'Tsurugi, Hayato'
'Mashima, Kazushi'

_publ_section_title
;
 Silicon-Bridged Tetramethylcyclopentadienyl&#x2212;Phenoxy Complexes of
 Tantalum: Preparation and Alkylation of
 Et2Si(\h5-C5Me4)(3-tBu-5-Me-2-C6H2O)TaCl3and Generation of Its Cationic
 Complex
;
_journal_issue 9
_journal_name_full Organometallics
_journal_page_first 2080
_journal_paper_doi 10.1021/om100042t
_journal_volume 29
_journal_year 2010
_chemical_formula_moiety 'C24 H36 Cl3 O Si Ta'
_chemical_formula_sum 'C24 H36 Cl3 O Si Ta'
_chemical_formula_weight 655.92
_chemical_name_systematic
; 
 ? 
;
_space_group_IT_number 14
_symmetry_cell_setting monoclinic
_symmetry_Int_Tables_number 14
_symmetry_space_group_name_Hall '-P 2yn'
_symmetry_space_group_name_H-M 'P 1 21/n 1'
_atom_sites_solution_hydrogens geom
_atom_sites_solution_primary direct
_atom_sites_solution_secondary difmap
_audit_creation_method SHELXL-97
_cell_angle_alpha 90.00
_cell_angle_beta 96.316(3)
_cell_angle_gamma 90.00
_cell_formula_units_Z 4
_cell_length_a 9.6996(19)
_cell_length_b 15.375(3)
_cell_length_c 17.381(4)
_cell_measurement_reflns_used 7289
_cell_measurement_temperature 113(2)
_cell_measurement_theta_max 27.5
_cell_measurement_theta_min 3.3
_cell_volume 2576.3(9)
_computing_cell_refinement CrystalClear
_computing_data_collection CrystalClear
_computing_data_reduction CrystalStructure
_computing_molecular_graphics Oretp-3
_computing_publication_material 'CrystalStructure 3.8'
_computing_structure_refinement SHELXL
_computing_structure_solution SIR92
_diffrn_ambient_temperature 113(2)
_diffrn_detector_area_resol_mean 7.31
_diffrn_measured_fraction_theta_full 0.977
_diffrn_measured_fraction_theta_max 0.977
_diffrn_measurement_device_type 'Rigaku Mercury'
_diffrn_measurement_method \w
_diffrn_radiation_monochromator graphite
_diffrn_radiation_source 'fine-focus sealed tube'
_diffrn_radiation_type MoK\a
_diffrn_radiation_wavelength 0.71075
_diffrn_reflns_av_R_equivalents 0.0312
_diffrn_reflns_av_sigmaI/netI 0.0327
_diffrn_reflns_limit_h_max 12
_diffrn_reflns_limit_h_min -12
_diffrn_reflns_limit_k_max 19
_diffrn_reflns_limit_k_min -19
_diffrn_reflns_limit_l_max 16
_diffrn_reflns_limit_l_min -22
_diffrn_reflns_number 18691
_diffrn_reflns_theta_full 27.49
_diffrn_reflns_theta_max 27.49
_diffrn_reflns_theta_min 3.27
_exptl_absorpt_coefficient_mu 4.638
_exptl_absorpt_correction_T_max 0.6541
_exptl_absorpt_correction_T_min 0.2584
_exptl_absorpt_correction_type multi-scan
_exptl_absorpt_process_details 'Jacobson, R. (1998) Private communication'
_exptl_crystal_colour orange
_exptl_crystal_density_diffrn 1.691
_exptl_crystal_density_method 'not measured'
_exptl_crystal_description platelet
_exptl_crystal_F_000 1304
_exptl_crystal_size_max 0.40
_exptl_crystal_size_mid 0.21
_exptl_crystal_size_min 0.10
_refine_diff_density_max 2.747
_refine_diff_density_min -1.767
_refine_diff_density_rms 0.423
_refine_ls_extinction_method none
_refine_ls_goodness_of_fit_ref 1.243
_refine_ls_hydrogen_treatment refall
_refine_ls_matrix_type full
_refine_ls_number_parameters 272
_refine_ls_number_reflns 5778
_refine_ls_number_restraints 0
_refine_ls_restrained_S_all 1.243
_refine_ls_R_factor_all 0.0385
_refine_ls_R_factor_gt 0.0308
_refine_ls_shift/su_max 0.001
_refine_ls_shift/su_mean 0.000
_refine_ls_structure_factor_coef Fsqd
_refine_ls_weighting_details 'calc w=1/[\s^2^(Fo^2^)+(0.0540P)^2^+2.3888P] where P=(Fo^2^+2Fc^2^)/3'
_refine_ls_weighting_scheme calc
_refine_ls_wR_factor_gt 0.0830
_refine_ls_wR_factor_ref 0.1014
_reflns_number_gt 5088
_reflns_number_total 5778
_reflns_threshold_expression >2sigma(I)
_cod_data_source_file om100042t_si_002.cif
_cod_data_source_block shelxl
_cod_original_cell_volume 2576.4(9)
_cod_database_code 4065634

loop_
_symmetry_equiv_pos_as_xyz
'x, y, z'
'-x+1/2, y+1/2, -z+1/2'
'-x, -y, -z'
'x-1/2, -y-1/2, z-1/2'

loop_
_atom_site_label
_atom_site_type_symbol
_atom_site_fract_x
_atom_site_fract_y
_atom_site_fract_z
_atom_site_U_iso_or_equiv
_atom_site_adp_type
_atom_site_occupancy
_atom_site_symmetry_multiplicity
_atom_site_calc_flag
_atom_site_refinement_flags
Ta1 Ta 0.624914(17) 0.056723(10) 0.274635(10) 0.01057(8) Uani 1 1 d .
Cl1 Cl 0.49487(12) 0.01313(8) 0.37572(6) 0.0193(2) Uani 1 1 d .
Cl2 Cl 0.40209(12) 0.09779(7) 0.21324(7) 0.0190(2) Uani 1 1 d .
Cl3 Cl 0.69362(12) 0.18292(7) 0.20671(7) 0.0190(2) Uani 1 1 d .
Si1 Si 0.98409(13) 0.03007(8) 0.24540(7) 0.0124(2) Uani 1 1 d .
O1 O 0.7573(3) 0.10006(19) 0.35192(17) 0.0128(6) Uani 1 1 d .
C1 C 0.8043(5) -0.0197(3) 0.2279(2) 0.0124(9) Uani 1 1 d .
C2 C 0.6996(5) -0.0157(3) 0.1625(3) 0.0147(9) Uani 1 1 d .
C3 C 0.5835(5) -0.0658(3) 0.1796(3) 0.0171(10) Uani 1 1 d .
C4 C 0.6147(4) -0.1032(3) 0.2542(3) 0.0140(9) Uani 1 1 d .
C5 C 0.7502(5) -0.0754(3) 0.2840(3) 0.0136(9) Uani 1 1 d .
C6 C 0.7053(5) 0.0274(3) 0.0854(3) 0.0191(10) Uani 1 1 d .
H1 H 0.6163 0.0196 0.0536 0.023 Uiso 1 1 calc R
H2 H 0.7794 0.0010 0.0592 0.023 Uiso 1 1 calc R
H3 H 0.7239 0.0896 0.0930 0.023 Uiso 1 1 calc R
C7 C 0.4553(5) -0.0820(3) 0.1254(3) 0.0240(11) Uani 1 1 d .
H4 H 0.4802 -0.1112 0.0787 0.029 Uiso 1 1 calc R
H5 H 0.4099 -0.0265 0.1112 0.029 Uiso 1 1 calc R
H6 H 0.3918 -0.1191 0.1509 0.029 Uiso 1 1 calc R
C8 C 0.5232(5) -0.1669(3) 0.2895(3) 0.0206(10) Uani 1 1 d .
H7 H 0.4370 -0.1380 0.2997 0.025 Uiso 1 1 calc R
H8 H 0.5711 -0.1887 0.3383 0.025 Uiso 1 1 calc R
H9 H 0.5017 -0.2155 0.2538 0.025 Uiso 1 1 calc R
C9 C 0.8224(5) -0.1001(3) 0.3619(3) 0.0174(9) Uani 1 1 d .
H10 H 0.9166 -0.0762 0.3676 0.021 Uiso 1 1 calc R
H11 H 0.8268 -0.1636 0.3662 0.021 Uiso 1 1 calc R
H12 H 0.7707 -0.0766 0.4026 0.021 Uiso 1 1 calc R
C10 C 0.9981(5) 0.1004(3) 0.3346(3) 0.0138(9) Uani 1 1 d .
C11 C 0.8901(5) 0.1271(3) 0.3760(2) 0.0139(9) Uani 1 1 d .
C12 C 0.9109(5) 0.1805(3) 0.4421(2) 0.0140(9) Uani 1 1 d .
C13 C 1.0468(5) 0.2045(3) 0.4656(3) 0.0159(9) Uani 1 1 d .
H13 H 1.0647 0.2399 0.5104 0.019 Uiso 1 1 calc R
C14 C 1.1581(5) 0.1791(3) 0.4268(3) 0.0175(9) Uani 1 1 d .
C15 C 1.1331(5) 0.1278(3) 0.3614(3) 0.0173(9) Uani 1 1 d .
H14 H 1.2084 0.1107 0.3342 0.021 Uiso 1 1 calc R
C16 C 1.3045(5) 0.2081(4) 0.4549(3) 0.0254(11) Uani 1 1 d .
H15 H 1.3486 0.1649 0.4910 0.030 Uiso 1 1 calc R
H16 H 1.3013 0.2643 0.4813 0.030 Uiso 1 1 calc R
H17 H 1.3581 0.2140 0.4106 0.030 Uiso 1 1 calc R
C17 C 0.7900(5) 0.2099(3) 0.4871(3) 0.0177(9) Uani 1 1 d .
C18 C 0.8415(5) 0.2683(4) 0.5553(3) 0.0269(12) Uani 1 1 d .
H18 H 0.8659 0.2325 0.6014 0.032 Uiso 1 1 calc R
H19 H 0.7681 0.3093 0.5652 0.032 Uiso 1 1 calc R
H20 H 0.9234 0.3006 0.5431 0.032 Uiso 1 1 calc R
C19 C 0.7199(5) 0.1305(4) 0.5194(3) 0.0241(11) Uani 1 1 d .
H21 H 0.6441 0.1106 0.4815 0.029 Uiso 1 1 calc R
H22 H 0.6827 0.1465 0.5676 0.029 Uiso 1 1 calc R
H23 H 0.7880 0.0837 0.5296 0.029 Uiso 1 1 calc R
C20 C 0.6840(5) 0.2631(3) 0.4338(3) 0.0240(11) Uani 1 1 d .
H24 H 0.6833 0.2426 0.3804 0.029 Uiso 1 1 calc R
H25 H 0.7099 0.3247 0.4366 0.029 Uiso 1 1 calc R
H26 H 0.5915 0.2559 0.4506 0.029 Uiso 1 1 calc R
C21 C 1.1106(5) -0.0619(3) 0.2645(3) 0.0170(10) Uani 1 1 d .
H27 H 1.2039 -0.0402 0.2563 0.020 Uiso 1 1 calc R
H28 H 1.1134 -0.0783 0.3198 0.020 Uiso 1 1 calc R
C22 C 1.0816(5) -0.1443(3) 0.2155(3) 0.0251(11) Uani 1 1 d .
H29 H 1.0342 -0.1284 0.1648 0.030 Uiso 1 1 calc R
H30 H 1.0227 -0.1838 0.2418 0.030 Uiso 1 1 calc R
H31 H 1.1694 -0.1733 0.2088 0.030 Uiso 1 1 calc R
C23 C 1.0327(5) 0.0972(3) 0.1627(3) 0.0150(9) Uani 1 1 d .
H32 H 0.9533 0.1353 0.1447 0.018 Uiso 1 1 calc R
H33 H 1.1113 0.1353 0.1820 0.018 Uiso 1 1 calc R
C24 C 1.0734(6) 0.0461(3) 0.0932(3) 0.0226(11) Uani 1 1 d .
H34 H 1.1733 0.0344 0.1002 0.027 Uiso 1 1 calc R
H35 H 1.0504 0.0802 0.0458 0.027 Uiso 1 1 calc R
H36 H 1.0225 -0.0091 0.0889 0.027 Uiso 1 1 calc R

loop_
_atom_site_aniso_label
_atom_site_aniso_U_11
_atom_site_aniso_U_22
_atom_site_aniso_U_33
_atom_site_aniso_U_23
_atom_site_aniso_U_13
_atom_site_aniso_U_12
Ta1 0.00992(12) 0.00986(11) 0.01179(12) 0.00002(6) 0.00057(8) 0.00020(6)
Cl1 0.0188(6) 0.0230(6) 0.0169(5) 0.0010(4) 0.0057(4) -0.0029(4)
Cl2 0.0120(5) 0.0209(6) 0.0231(6) 0.0032(4) -0.0022(4) 0.0024(4)
Cl3 0.0193(6) 0.0138(5) 0.0243(6) 0.0041(4) 0.0040(5) -0.0010(4)
Si1 0.0121(6) 0.0139(6) 0.0112(6) -0.0004(5) 0.0017(5) 0.0002(5)
O1 0.0102(15) 0.0150(15) 0.0133(15) -0.0035(12) 0.0009(12) -0.0004(12)
C1 0.013(2) 0.012(2) 0.013(2) 0.0014(16) 0.0041(17) 0.0050(16)
C2 0.016(2) 0.015(2) 0.013(2) -0.0032(17) 0.0012(18) 0.0032(18)
C3 0.015(2) 0.017(2) 0.020(2) -0.0057(18) 0.003(2) 0.0018(17)
C4 0.013(2) 0.0085(19) 0.021(2) -0.0005(17) 0.0018(18) 0.0031(16)
C5 0.013(2) 0.0114(19) 0.017(2) -0.0002(17) 0.0022(18) 0.0046(17)
C6 0.015(2) 0.025(2) 0.017(2) 0.0000(19) 0.0002(19) -0.001(2)
C7 0.020(3) 0.027(3) 0.023(3) -0.008(2) -0.005(2) -0.001(2)
C8 0.014(2) 0.015(2) 0.033(3) 0.003(2) 0.004(2) -0.0023(18)
C9 0.016(2) 0.019(2) 0.016(2) 0.0024(18) -0.0004(18) -0.0013(18)
C10 0.013(2) 0.013(2) 0.015(2) 0.0009(17) 0.0013(17) -0.0011(17)
C11 0.014(2) 0.013(2) 0.013(2) 0.0012(17) -0.0037(17) -0.0007(17)
C12 0.014(2) 0.014(2) 0.014(2) 0.0004(17) 0.0016(17) 0.0046(17)
C13 0.017(2) 0.018(2) 0.012(2) -0.0021(17) -0.0020(17) 0.0000(18)
C14 0.013(2) 0.020(2) 0.019(2) -0.0006(18) -0.0005(18) -0.0012(18)
C15 0.014(2) 0.022(2) 0.016(2) -0.0009(18) 0.0040(18) -0.0002(19)
C16 0.017(3) 0.034(3) 0.025(3) -0.005(2) -0.002(2) -0.005(2)
C17 0.015(2) 0.023(2) 0.015(2) -0.0061(18) 0.0023(18) -0.0009(19)
C18 0.023(3) 0.037(3) 0.022(3) -0.018(2) 0.002(2) 0.002(2)
C19 0.023(3) 0.032(3) 0.017(2) -0.004(2) 0.006(2) -0.006(2)
C20 0.015(2) 0.026(3) 0.030(3) -0.010(2) 0.000(2) 0.007(2)
C21 0.013(2) 0.021(3) 0.018(2) -0.0026(17) 0.003(2) 0.0014(17)
C22 0.021(3) 0.020(2) 0.034(3) -0.006(2) 0.003(2) 0.004(2)
C23 0.011(2) 0.018(2) 0.016(2) -0.0012(18) 0.0016(18) -0.0018(17)
C24 0.022(3) 0.026(3) 0.021(3) 0.000(2) 0.007(2) 0.002(2)

loop_
_atom_type_symbol
_atom_type_description
_atom_type_scat_dispersion_real
_atom_type_scat_dispersion_imag
_atom_type_scat_source
C C 0.0033 0.0016 'International Tables Vol C Tables 4.2.6.8 and 6.1.1.4'
H H 0.0000 0.0000 'International Tables Vol C Tables 4.2.6.8 and 6.1.1.4'
Cl Cl 0.1484 0.1585 'International Tables Vol C Tables 4.2.6.8 and 6.1.1.4'
O O 0.0106 0.0060 'International Tables Vol C Tables 4.2.6.8 and 6.1.1.4'
Si Si 0.0817 0.0704 'International Tables Vol C Tables 4.2.6.8 and 6.1.1.4'
Ta Ta -0.7052 6.5227 'International Tables Vol C Tables 4.2.6.8 and 6.1.1.4'

loop_
_geom_angle_atom_site_label_1
_geom_angle_atom_site_label_2
_geom_angle_atom_site_label_3
_geom_angle
O1 Ta1 C1 87.15(14)
O1 Ta1 C5 87.13(14)
C1 Ta1 C5 35.80(15)
O1 Ta1 Cl1 87.00(10)
C1 Ta1 Cl1 126.70(11)
C5 Ta1 Cl1 90.99(12)
O1 Ta1 Cl2 137.80(10)
C1 Ta1 Cl2 130.87(11)
C5 Ta1 Cl2 133.73(11)
Cl1 Ta1 Cl2 82.91(4)
O1 Ta1 Cl3 81.96(10)
C1 Ta1 Cl3 88.71(11)
C5 Ta1 Cl3 124.02(12)
Cl1 Ta1 Cl3 142.34(4)
Cl2 Ta1 Cl3 81.56(4)
O1 Ta1 C2 119.84(14)
C1 Ta1 C2 35.24(15)
C5 Ta1 C2 57.57(15)
Cl1 Ta1 C2 134.19(11)
Cl2 Ta1 C2 95.63(11)
Cl3 Ta1 C2 81.50(11)
O1 Ta1 C4 117.87(14)
C1 Ta1 C4 57.88(15)
C5 Ta1 C4 34.05(15)
Cl1 Ta1 C4 79.05(11)
Cl2 Ta1 C4 100.24(11)
Cl3 Ta1 C4 137.52(11)
C2 Ta1 C4 56.03(15)
O1 Ta1 C3 141.80(15)
C1 Ta1 C3 57.36(16)
C5 Ta1 C3 56.20(15)
Cl1 Ta1 C3 102.49(12)
Cl2 Ta1 C3 80.38(12)
Cl3 Ta1 C3 108.39(12)
C2 Ta1 C3 33.47(16)
C4 Ta1 C3 33.05(15)
C23 Si1 C21 109.7(2)
C23 Si1 C10 108.3(2)
C21 Si1 C10 107.5(2)
C23 Si1 C1 113.79(19)
C21 Si1 C1 107.2(2)
C10 Si1 C1 110.2(2)
C11 O1 Ta1 150.5(3)
C2 C1 C5 106.4(4)
C2 C1 Si1 131.7(3)
C5 C1 Si1 121.9(3)
C2 C1 Ta1 76.3(2)
C5 C1 Ta1 73.8(2)
Si1 C1 Ta1 116.8(2)
C3 C2 C1 108.6(4)
C3 C2 C6 122.2(4)
C1 C2 C6 129.2(4)
C3 C2 Ta1 76.6(3)
C1 C2 Ta1 68.4(2)
C6 C2 Ta1 124.0(3)
C4 C3 C2 108.4(4)
C4 C3 C7 125.8(5)
C2 C3 C7 125.6(5)
C4 C3 Ta1 72.5(3)
C2 C3 Ta1 70.0(2)
C7 C3 Ta1 127.0(3)
C3 C4 C5 107.8(4)
C3 C4 C8 124.3(4)
C5 C4 C8 127.7(4)
C3 C4 Ta1 74.4(3)
C5 C4 Ta1 68.3(2)
C8 C4 Ta1 127.2(3)
C4 C5 C1 108.8(4)
C4 C5 C9 124.9(4)
C1 C5 C9 126.3(4)
C4 C5 Ta1 77.7(3)
C1 C5 Ta1 70.4(2)
C9 C5 Ta1 117.7(3)
C2 C6 H1 109.5
C2 C6 H2 109.5
H1 C6 H2 109.5
C2 C6 H3 109.5
H1 C6 H3 109.5
H2 C6 H3 109.5
C3 C7 H4 109.5
C3 C7 H5 109.5
H4 C7 H5 109.5
C3 C7 H6 109.5
H4 C7 H6 109.5
H5 C7 H6 109.5
C4 C8 H7 109.5
C4 C8 H8 109.5
H7 C8 H8 109.5
C4 C8 H9 109.5
H7 C8 H9 109.5
H8 C8 H9 109.5
C5 C9 H10 109.5
C5 C9 H11 109.5
H10 C9 H11 109.5
C5 C9 H12 109.5
H10 C9 H12 109.5
H11 C9 H12 109.5
C11 C10 C15 117.7(4)
C11 C10 Si1 127.1(3)
C15 C10 Si1 115.2(3)
O1 C11 C10 119.0(4)
O1 C11 C12 118.0(4)
C10 C11 C12 122.9(4)
C13 C12 C11 116.2(4)
C13 C12 C17 121.5(4)
C11 C12 C17 122.3(4)
C12 C13 C14 123.1(4)
C12 C13 H13 118.4
C14 C13 H13 118.4
C15 C14 C13 118.9(4)
C15 C14 C16 120.4(4)
C13 C14 C16 120.7(4)
C14 C15 C10 121.1(4)
C14 C15 H14 119.4
C10 C15 H14 119.4
C14 C16 H15 109.5
C14 C16 H16 109.5
H15 C16 H16 109.5
C14 C16 H17 109.5
H15 C16 H17 109.5
H16 C16 H17 109.5
C18 C17 C19 107.8(4)
C18 C17 C20 107.1(4)
C19 C17 C20 110.4(4)
C18 C17 C12 111.3(4)
C19 C17 C12 110.2(4)
C20 C17 C12 110.1(4)
C17 C18 H18 109.5
C17 C18 H19 109.5
H18 C18 H19 109.5
C17 C18 H20 109.5
H18 C18 H20 109.5
H19 C18 H20 109.5
C17 C19 H21 109.5
C17 C19 H22 109.5
H21 C19 H22 109.5
C17 C19 H23 109.5
H21 C19 H23 109.5
H22 C19 H23 109.5
C17 C20 H24 109.5
C17 C20 H25 109.5
H24 C20 H25 109.5
C17 C20 H26 109.5
H24 C20 H26 109.5
H25 C20 H26 109.5
C22 C21 Si1 116.5(3)
C22 C21 H27 108.2
Si1 C21 H27 108.2
C22 C21 H28 108.2
Si1 C21 H28 108.2
H27 C21 H28 107.3
C21 C22 H29 109.5
C21 C22 H30 109.5
H29 C22 H30 109.5
C21 C22 H31 109.5
H29 C22 H31 109.5
H30 C22 H31 109.5
C24 C23 Si1 115.6(3)
C24 C23 H32 108.4
Si1 C23 H32 108.4
C24 C23 H33 108.4
Si1 C23 H33 108.4
H32 C23 H33 107.4
C23 C24 H34 109.5
C23 C24 H35 109.5
H34 C24 H35 109.5
C23 C24 H36 109.5
H34 C24 H36 109.5
H35 C24 H36 109.5

loop_
_geom_bond_atom_site_label_1
_geom_bond_atom_site_label_2
_geom_bond_distance
Ta1 O1 1.875(3)
Ta1 C1 2.319(4)
Ta1 C5 2.363(4)
Ta1 Cl1 2.3696(12)
Ta1 Cl2 2.3877(11)
Ta1 Cl3 2.4033(11)
Ta1 C2 2.423(4)
Ta1 C4 2.485(4)
Ta1 C3 2.509(5)
Si1 C23 1.872(5)
Si1 C21 1.877(5)
Si1 C10 1.882(5)
Si1 C1 1.898(5)
O1 C11 1.374(5)
C1 C2 1.439(6)
C1 C5 1.440(6)
C2 C3 1.422(7)
C2 C6 1.502(6)
C3 C4 1.420(7)
C3 C7 1.496(7)
C4 C5 1.424(6)
C4 C8 1.498(6)
C5 C9 1.503(6)
C6 H1 0.9800
C6 H2 0.9800
C6 H3 0.9800
C7 H4 0.9800
C7 H5 0.9800
C7 H6 0.9800
C8 H7 0.9800
C8 H8 0.9800
C8 H9 0.9800
C9 H10 0.9800
C9 H11 0.9800
C9 H12 0.9800
C10 C11 1.396(6)
C10 C15 1.405(6)
C11 C12 1.409(6)
C12 C13 1.387(6)
C12 C17 1.546(6)
C13 C14 1.390(7)
C13 H13 0.9500
C14 C15 1.383(6)
C14 C16 1.516(6)
C15 H14 0.9500
C16 H15 0.9800
C16 H16 0.9800
C16 H17 0.9800
C17 C18 1.526(6)
C17 C19 1.533(7)
C17 C20 1.541(7)
C18 H18 0.9800
C18 H19 0.9800
C18 H20 0.9800
C19 H21 0.9800
C19 H22 0.9800
C19 H23 0.9800
C20 H24 0.9800
C20 H25 0.9800
C20 H26 0.9800
C21 C22 1.536(7)
C21 H27 0.9900
C21 H28 0.9900
C22 H29 0.9800
C22 H30 0.9800
C22 H31 0.9800
C23 C24 1.529(6)
C23 H32 0.9900
C23 H33 0.9900
C24 H34 0.9800
C24 H35 0.9800
C24 H36 0.9800

loop_
_geom_torsion_atom_site_label_1
_geom_torsion_atom_site_label_2
_geom_torsion_atom_site_label_3
_geom_torsion_atom_site_label_4
_geom_torsion
C1 Ta1 O1 C11 33.4(6)
C5 Ta1 O1 C11 69.2(6)
Cl1 Ta1 O1 C11 160.4(6)
Cl2 Ta1 O1 C11 -123.6(5)
Cl3 Ta1 O1 C11 -55.7(5)
C2 Ta1 O1 C11 19.6(6)
C4 Ta1 O1 C11 84.4(6)
C3 Ta1 O1 C11 53.9(6)
C23 Si1 C1 C2 0.6(5)
C21 Si1 C1 C2 -120.8(4)
C10 Si1 C1 C2 122.5(4)
C23 Si1 C1 C5 178.2(3)
C21 Si1 C1 C5 56.8(4)
C10 Si1 C1 C5 -59.9(4)
C23 Si1 C1 Ta1 -94.9(2)
C21 Si1 C1 Ta1 143.7(2)
C10 Si1 C1 Ta1 27.0(3)
O1 Ta1 C1 C2 -159.0(3)
C5 Ta1 C1 C2 111.9(4)
Cl1 Ta1 C1 C2 116.8(2)
Cl2 Ta1 C1 C2 0.6(3)
Cl3 Ta1 C1 C2 -77.0(2)
C4 Ta1 C1 C2 75.2(3)
C3 Ta1 C1 C2 35.9(3)
O1 Ta1 C1 C5 89.0(3)
Cl1 Ta1 C1 C5 4.9(3)
Cl2 Ta1 C1 C5 -111.3(2)
Cl3 Ta1 C1 C5 171.1(2)
C2 Ta1 C1 C5 -111.9(4)
C4 Ta1 C1 C5 -36.7(2)
C3 Ta1 C1 C5 -76.0(3)
O1 Ta1 C1 Si1 -28.9(2)
C5 Ta1 C1 Si1 -118.0(4)
Cl1 Ta1 C1 Si1 -113.05(19)
Cl2 Ta1 C1 Si1 130.75(17)
Cl3 Ta1 C1 Si1 53.1(2)
C2 Ta1 C1 Si1 130.1(4)
C4 Ta1 C1 Si1 -154.7(3)
C3 Ta1 C1 Si1 166.0(3)
C5 C1 C2 C3 1.5(5)
Si1 C1 C2 C3 179.4(3)
Ta1 C1 C2 C3 -66.7(3)
C5 C1 C2 C6 -174.8(4)
Si1 C1 C2 C6 3.1(7)
Ta1 C1 C2 C6 117.0(5)
C5 C1 C2 Ta1 68.2(3)
Si1 C1 C2 Ta1 -113.9(4)
O1 Ta1 C2 C3 140.8(3)
C1 Ta1 C2 C3 116.5(4)
C5 Ta1 C2 C3 76.5(3)
Cl1 Ta1 C2 C3 22.6(3)
Cl2 Ta1 C2 C3 -63.0(3)
Cl3 Ta1 C2 C3 -143.6(3)
C4 Ta1 C2 C3 35.5(3)
O1 Ta1 C2 C1 24.3(3)
C5 Ta1 C2 C1 -40.0(2)
Cl1 Ta1 C2 C1 -93.9(3)
Cl2 Ta1 C2 C1 -179.5(2)
Cl3 Ta1 C2 C1 99.9(2)
C4 Ta1 C2 C1 -80.9(3)
C3 Ta1 C2 C1 -116.5(4)
O1 Ta1 C2 C6 -99.2(4)
C1 Ta1 C2 C6 -123.5(5)
C5 Ta1 C2 C6 -163.6(4)
Cl1 Ta1 C2 C6 142.5(3)
Cl2 Ta1 C2 C6 56.9(4)
Cl3 Ta1 C2 C6 -23.6(4)
C4 Ta1 C2 C6 155.5(4)
C3 Ta1 C2 C6 120.0(5)
C1 C2 C3 C4 -1.3(5)
C6 C2 C3 C4 175.3(4)
Ta1 C2 C3 C4 -62.7(3)
C1 C2 C3 C7 -176.9(4)
C6 C2 C3 C7 -0.2(7)
Ta1 C2 C3 C7 121.7(5)
C1 C2 C3 Ta1 61.4(3)
C6 C2 C3 Ta1 -122.0(4)
O1 Ta1 C3 C4 55.5(4)
C1 Ta1 C3 C4 80.0(3)
C5 Ta1 C3 C4 36.9(3)
Cl1 Ta1 C3 C4 -45.8(3)
Cl2 Ta1 C3 C4 -126.2(3)
Cl3 Ta1 C3 C4 156.1(2)
C2 Ta1 C3 C4 117.9(4)
O1 Ta1 C3 C2 -62.4(4)
C1 Ta1 C3 C2 -37.8(3)
C5 Ta1 C3 C2 -80.9(3)
Cl1 Ta1 C3 C2 -163.6(2)
Cl2 Ta1 C3 C2 115.9(3)
Cl3 Ta1 C3 C2 38.2(3)
C4 Ta1 C3 C2 -117.9(4)
O1 Ta1 C3 C7 177.6(4)
C1 Ta1 C3 C7 -157.9(5)
C5 Ta1 C3 C7 159.0(5)
Cl1 Ta1 C3 C7 76.3(4)
Cl2 Ta1 C3 C7 -4.1(4)
Cl3 Ta1 C3 C7 -81.8(4)
C2 Ta1 C3 C7 -120.1(6)
C4 Ta1 C3 C7 122.1(6)
C2 C3 C4 C5 0.6(5)
C7 C3 C4 C5 176.1(4)
Ta1 C3 C4 C5 -60.5(3)
C2 C3 C4 C8 -174.2(4)
C7 C3 C4 C8 1.3(7)
Ta1 C3 C4 C8 124.7(4)
C2 C3 C4 Ta1 61.1(3)
C7 C3 C4 Ta1 -123.4(5)
O1 Ta1 C4 C3 -144.8(3)
C1 Ta1 C4 C3 -78.3(3)
C5 Ta1 C4 C3 -116.9(4)
Cl1 Ta1 C4 C3 134.6(3)
Cl2 Ta1 C4 C3 53.9(3)
Cl3 Ta1 C4 C3 -34.7(3)
C2 Ta1 C4 C3 -36.0(3)
O1 Ta1 C4 C5 -27.9(3)
C1 Ta1 C4 C5 38.6(3)
Cl1 Ta1 C4 C5 -108.5(3)
Cl2 Ta1 C4 C5 170.8(2)
Cl3 Ta1 C4 C5 82.2(3)
C2 Ta1 C4 C5 80.9(3)
C3 Ta1 C4 C5 116.9(4)
O1 Ta1 C4 C8 93.7(4)
C1 Ta1 C4 C8 160.2(5)
C5 Ta1 C4 C8 121.6(5)
Cl1 Ta1 C4 C8 13.1(4)
Cl2 Ta1 C4 C8 -67.6(4)
Cl3 Ta1 C4 C8 -156.2(3)
C2 Ta1 C4 C8 -157.5(5)
C3 Ta1 C4 C8 -121.5(5)
C3 C4 C5 C1 0.3(5)
C8 C4 C5 C1 174.9(4)
Ta1 C4 C5 C1 -64.1(3)
C3 C4 C5 C9 179.7(4)
C8 C4 C5 C9 -5.7(7)
Ta1 C4 C5 C9 115.3(4)
C3 C4 C5 Ta1 64.4(3)
C8 C4 C5 Ta1 -121.0(5)
C2 C1 C5 C4 -1.1(5)
Si1 C1 C5 C4 -179.3(3)
Ta1 C1 C5 C4 68.8(3)
C2 C1 C5 C9 179.5(4)
Si1 C1 C5 C9 1.4(6)
Ta1 C1 C5 C9 -110.5(4)
C2 C1 C5 Ta1 -70.0(3)
Si1 C1 C5 Ta1 111.9(3)
O1 Ta1 C5 C4 155.5(3)
C1 Ta1 C5 C4 -115.4(4)
Cl1 Ta1 C5 C4 68.6(3)
Cl2 Ta1 C5 C4 -12.5(3)
Cl3 Ta1 C5 C4 -126.2(2)
C2 Ta1 C5 C4 -76.0(3)
C3 Ta1 C5 C4 -35.8(3)
O1 Ta1 C5 C1 -89.1(3)
Cl1 Ta1 C5 C1 -176.1(2)
Cl2 Ta1 C5 C1 102.8(3)
Cl3 Ta1 C5 C1 -10.8(3)
C2 Ta1 C5 C1 39.4(2)
C4 Ta1 C5 C1 115.4(4)
C3 Ta1 C5 C1 79.5(3)
O1 Ta1 C5 C9 32.4(3)
C1 Ta1 C5 C9 121.5(5)
Cl1 Ta1 C5 C9 -54.5(3)
Cl2 Ta1 C5 C9 -135.6(3)
Cl3 Ta1 C5 C9 110.7(3)
C2 Ta1 C5 C9 160.9(4)
C4 Ta1 C5 C9 -123.1(5)
C3 Ta1 C5 C9 -158.9(4)
C23 Si1 C10 C11 114.2(4)
C21 Si1 C10 C11 -127.4(4)
C1 Si1 C10 C11 -10.9(5)
C23 Si1 C10 C15 -66.1(4)
C21 Si1 C10 C15 52.3(4)
C1 Si1 C10 C15 168.8(3)
Ta1 O1 C11 C10 -20.7(8)
Ta1 O1 C11 C12 159.7(4)
C15 C10 C11 O1 -178.8(4)
Si1 C10 C11 O1 0.9(6)
C15 C10 C11 C12 0.7(7)
Si1 C10 C11 C12 -179.6(3)
O1 C11 C12 C13 178.3(4)
C10 C11 C12 C13 -1.2(6)
O1 C11 C12 C17 -0.7(6)
C10 C11 C12 C17 179.8(4)
C11 C12 C13 C14 0.7(7)
C17 C12 C13 C14 179.7(4)
C12 C13 C14 C15 0.2(7)
C12 C13 C14 C16 179.3(4)
C13 C14 C15 C10 -0.8(7)
C16 C14 C15 C10 -179.9(4)
C11 C10 C15 C14 0.3(7)
Si1 C10 C15 C14 -179.4(4)
C13 C12 C17 C18 2.0(6)
C11 C12 C17 C18 -179.1(4)
C13 C12 C17 C19 -117.5(5)
C11 C12 C17 C19 61.5(6)
C13 C12 C17 C20 120.5(5)
C11 C12 C17 C20 -60.6(6)
C23 Si1 C21 C22 -84.9(4)
C10 Si1 C21 C22 157.6(4)
C1 Si1 C21 C22 39.1(4)
C21 Si1 C23 C24 43.8(4)
C10 Si1 C23 C24 160.8(3)
C1 Si1 C23 C24 -76.3(4)
